data_4333363
loop_
_publ_author_name
'Przychodze\'n, Pawe\/l'
'Pe\/lka, Robert'
'Lewi\'nski, Krzysztof'
'Supel, Justyna'
'Rams, Micha\/l'
'Tomala, Krzysztof'
'Sieklucka, Barbara'

_publ_section_title
;
 Tuning of Magnetic Properties of Polynuclear
 Lanthanide(III)&#x2212;Octacyanotungstate(V) Systems:&#x00A0;
 Determination of Ligand-Field Parameters and Exchange Interaction
;
_journal_issue 21
_journal_name_full 'Inorganic Chemistry'
_journal_page_first 8924
_journal_page_last 8938
_journal_paper_doi 10.1021/ic700795q
_journal_volume 46
_journal_year 2007
_chemical_formula_moiety '((C N)8 W), ((C15 H11 N3)(C3 H7 N O)4 Sm), (C2 H6 O), (H2 O)6'
_chemical_formula_sum 'C37 H57 N15 O11 Sm W'
_chemical_formula_weight 1222.18
_chemical_name_systematic
; 
 ? 
;
_space_group_IT_number 14
_symmetry_cell_setting monoclinic
_symmetry_space_group_name_Hall '-P 2yn'
_symmetry_space_group_name_H-M 'P 1 21/n 1'
_atom_sites_solution_hydrogens geom
_atom_sites_solution_primary heavy
_atom_sites_solution_secondary difmap
_audit_creation_method SHELXL-97
_cell_angle_alpha 90.00
_cell_angle_beta 90.8760(7)
_cell_angle_gamma 90.00
_cell_formula_units_Z 4
_cell_length_a 14.50900(10)
_cell_length_b 23.6780(3)
_cell_length_c 14.74700(10)
_cell_measurement_reflns_used 10440
_cell_measurement_temperature 293(2)
_cell_measurement_theta_max 45.294
_cell_measurement_theta_min 2.910
_cell_volume 5065.65(8)
_computing_cell_refinement 'DENZO-SMN (Otwinowski & Minor, 1997)'
_computing_data_collection 'COLLECT (Nonius BV, 1997-2000)'
_computing_data_reduction 'DENZO-SMN (Otwinowski & Minor, 1997)'
_computing_structure_refinement 'SHELXL-97 (Sheldrick, 1997)'
_computing_structure_solution 'SHELXS-97 (Sheldrick, 1990)'
_diffrn_ambient_temperature 293(2)
_diffrn_measured_fraction_theta_full 0.971
_diffrn_measured_fraction_theta_max 0.971
_diffrn_measurement_device_type 'Nonius KappaCCD'
_diffrn_measurement_method '\f and \w scans with the \k offsets'
_diffrn_radiation_monochromator graphite
_diffrn_radiation_source 'fine-focus sealed tube'
_diffrn_radiation_type MoK\a
_diffrn_radiation_wavelength 0.71070
_diffrn_reflns_av_R_equivalents 0.0239
_diffrn_reflns_av_sigmaI/netI 0.0427
_diffrn_reflns_limit_h_max 18
_diffrn_reflns_limit_h_min 0
_diffrn_reflns_limit_k_max 30
_diffrn_reflns_limit_k_min -29
_diffrn_reflns_limit_l_max 19
_diffrn_reflns_limit_l_min -19
_diffrn_reflns_number 19058
_diffrn_reflns_theta_full 27.50
_diffrn_reflns_theta_max 27.50
_diffrn_reflns_theta_min 2.93
_exptl_absorpt_coefficient_mu 3.483
_exptl_absorpt_correction_T_max 0.5729
_exptl_absorpt_correction_T_min 0.3032
_exptl_absorpt_correction_type 'multi-scan (DENZO-SMN; Otwinowski & Minor, 1997)'
_exptl_crystal_colour yellow
_exptl_crystal_density_diffrn 1.603
_exptl_crystal_density_method 'not measured'
_exptl_crystal_description prism
_exptl_crystal_F_000 2432
_exptl_crystal_size_max 0.45
_exptl_crystal_size_mid 0.25
_exptl_crystal_size_min 0.18
_refine_diff_density_max 1.333
_refine_diff_density_min -0.923
_refine_diff_density_rms 0.111
_refine_ls_extinction_coef 0.00088(7)
_refine_ls_extinction_expression Fc^*^=kFc[1+0.001xFc^2^\l^3^/sin(2\q)]^-1/4^
_refine_ls_extinction_method SHELXL
_refine_ls_goodness_of_fit_ref 1.031
_refine_ls_hydrogen_treatment constr
_refine_ls_matrix_type full
_refine_ls_number_parameters 580
_refine_ls_number_reflns 11288
_refine_ls_number_restraints 12
_refine_ls_restrained_S_all 1.036
_refine_ls_R_factor_all 0.0477
_refine_ls_R_factor_gt 0.0327
_refine_ls_shift/su_max 0.008
_refine_ls_shift/su_mean 0.000
_refine_ls_structure_factor_coef Fsqd
_refine_ls_weighting_details 'calc w=1/[\s^2^(Fo^2^)+(0.0351P)^2^+8.3870P] where P=(Fo^2^+2Fc^2^)/3'
_refine_ls_weighting_scheme calc
_refine_ls_wR_factor_gt 0.0764
_refine_ls_wR_factor_ref 0.0842
_reflns_number_gt 9152
_reflns_number_total 11288
_reflns_threshold_expression >2sigma(I)
_cod_data_source_file ic700795qsup1.cif
_cod_data_source_block pp22
_cod_depositor_comments
;
The following automatic conversions were performed:
'_atom_site_symetry_multiplicity' tag replaced with
'_atom_site_symmetry_multiplicity'.

Automatic conversion script
Id: cif_correct_tags 1440 2010-10-19 06:21:57Z saulius 

The following automatic conversions were performed:

'_atom_sites_solution_primary' value 'heavy atom' was changed to
'heavy'.

Automatic conversion script
Id: cif_fix_values 6452 2018-10-05 10:23:21Z andrius 
;
_cod_original_sg_symbol_H-M 'P 21/n'
_cod_database_code 4333363

loop_
_symmetry_equiv_pos_as_xyz
'x, y, z'
'-x+1/2, y+1/2, -z+1/2'
'-x, -y, -z'
'x-1/2, -y-1/2, z-1/2'

loop_
_atom_site_label
_atom_site_type_symbol
_atom_site_fract_x
_atom_site_fract_y
_atom_site_fract_z
_atom_site_U_iso_or_equiv
_atom_site_adp_type
_atom_site_occupancy
_atom_site_symmetry_multiplicity
_atom_site_calc_flag
_atom_site_refinement_flags
W1 W 0.408165(11) 0.770904(7) 0.338008(10) 0.02531(6) Uani 1 1 d .
C1 C 0.4743(3) 0.80639(18) 0.4579(3) 0.0321(9) Uani 1 1 d .
N1 N 0.5097(3) 0.82325(16) 0.5223(2) 0.0380(9) Uani 1 1 d .
C2 C 0.3028(3) 0.8220(2) 0.4006(3) 0.0399(10) Uani 1 1 d .
N2 N 0.2463(3) 0.8484(2) 0.4334(3) 0.0608(13) Uani 1 1 d .
C3 C 0.3540(3) 0.7193(2) 0.4466(3) 0.0408(11) Uani 1 1 d .
N3 N 0.3257(3) 0.6933(2) 0.5049(3) 0.0604(13) Uani 1 1 d .
C4 C 0.3673(3) 0.8360(2) 0.2421(3) 0.0417(11) Uani 1 1 d .
N4 N 0.3450(4) 0.8696(2) 0.1911(3) 0.0647(14) Uani 1 1 d .
C5 C 0.2820(3) 0.73471(19) 0.2853(3) 0.0330(9) Uani 1 1 d .
N5 N 0.2171(3) 0.71417(18) 0.2556(3) 0.0406(9) Uani 1 1 d .
C6 C 0.4369(3) 0.72984(19) 0.2106(3) 0.0345(10) Uani 1 1 d .
N6 N 0.4496(3) 0.7065(2) 0.1438(3) 0.0549(12) Uani 1 1 d .
C7 C 0.5098(4) 0.7063(2) 0.3683(3) 0.0419(11) Uani 1 1 d .
N7 N 0.5627(4) 0.6723(2) 0.3849(3) 0.0657(14) Uani 1 1 d .
C8 C 0.5352(3) 0.8102(2) 0.2945(3) 0.0366(10) Uani 1 1 d .
N8 N 0.6016(3) 0.8300(2) 0.2698(3) 0.0569(12) Uani 1 1 d .
Sm Sm 0.591211(13) 0.845454(9) 0.676702(13) 0.02562(7) Uani 1 1 d .
N11 N 0.5540(3) 0.83857(17) 0.8482(2) 0.0385(9) Uani 1 1 d .
N12 N 0.5368(3) 0.93737(15) 0.7566(2) 0.0350(8) Uani 1 1 d .
N13 N 0.5903(3) 0.93696(16) 0.5804(3) 0.0369(8) Uani 1 1 d .
C11 C 0.5705(4) 0.7910(3) 0.8947(4) 0.0520(13) Uani 1 1 d .
H11 H 0.5959 0.7605 0.8642 0.062 Uiso 1 1 calc R
C12 C 0.5518(4) 0.7851(3) 0.9851(4) 0.0647(17) Uani 1 1 d .
H12 H 0.5646 0.7514 1.0152 0.078 Uiso 1 1 calc R
C13 C 0.5140(5) 0.8299(3) 1.0299(4) 0.081(2) Uani 1 1 d .
H13 H 0.5010 0.8273 1.0914 0.097 Uiso 1 1 calc R
C14 C 0.4956(5) 0.8784(3) 0.9830(4) 0.0663(17) Uani 1 1 d .
H14 H 0.4697 0.9092 1.0124 0.080 Uiso 1 1 calc R
C15 C 0.5153(3) 0.8819(2) 0.8920(3) 0.0431(11) Uani 1 1 d .
C16 C 0.4987(3) 0.9341(2) 0.8392(3) 0.0418(11) Uani 1 1 d .
C17 C 0.4460(5) 0.9788(3) 0.8725(4) 0.0632(16) Uani 1 1 d .
H17 H 0.4182 0.9758 0.9287 0.076 Uiso 1 1 calc R
C18 C 0.4355(5) 1.0271(3) 0.8222(5) 0.0723(19) Uani 1 1 d .
H18 H 0.3992 1.0566 0.8430 0.087 Uiso 1 1 calc R
C19 C 0.4788(4) 1.0312(2) 0.7414(4) 0.0554(15) Uani 1 1 d .
H19 H 0.4751 1.0644 0.7079 0.067 Uiso 1 1 calc R
C20 C 0.5287(3) 0.98541(19) 0.7090(3) 0.0415(11) Uani 1 1 d .
C21 C 0.5723(3) 0.9867(2) 0.6197(3) 0.0399(11) Uani 1 1 d .
C22 C 0.5954(5) 1.0373(2) 0.5766(4) 0.0600(16) Uani 1 1 d .
H22 H 0.5835 1.0715 0.6048 0.072 Uiso 1 1 calc R
C23 C 0.6351(5) 1.0366(2) 0.4934(4) 0.0654(18) Uani 1 1 d .
H23 H 0.6497 1.0702 0.4640 0.079 Uiso 1 1 calc R
C24 C 0.6530(4) 0.9857(2) 0.4540(4) 0.0539(14) Uani 1 1 d .
H24 H 0.6810 0.9839 0.3978 0.065 Uiso 1 1 calc R
C25 C 0.6289(4) 0.9370(2) 0.4989(3) 0.0478(12) Uani 1 1 d .
H25 H 0.6400 0.9025 0.4710 0.057 Uiso 1 1 calc R
O31 O 0.4247(2) 0.85253(15) 0.6901(2) 0.0451(8) Uani 1 1 d .
C31 C 0.3571(3) 0.8233(2) 0.6676(3) 0.0414(11) Uani 1 1 d .
H31 H 0.3685 0.7890 0.6389 0.050 Uiso 1 1 calc R
N31 N 0.2716(3) 0.83685(19) 0.6811(3) 0.0447(10) Uani 1 1 d .
C32 C 0.1952(4) 0.8006(3) 0.6526(5) 0.0705(18) Uani 1 1 d .
H32A H 0.2191 0.7666 0.6261 0.106 Uiso 1 1 calc R
H32B H 0.1575 0.8201 0.6087 0.106 Uiso 1 1 calc R
H32C H 0.1589 0.7911 0.7042 0.106 Uiso 1 1 calc R
C33 C 0.2482(4) 0.8902(3) 0.7221(6) 0.082(2) Uani 1 1 d .
H33A H 0.3037 0.9103 0.7376 0.123 Uiso 1 1 calc R
H33B H 0.2134 0.8836 0.7759 0.123 Uiso 1 1 calc R
H33C H 0.2120 0.9122 0.6800 0.123 Uiso 1 1 calc R
O41 O 0.5409(3) 0.74893(14) 0.6849(2) 0.0482(9) Uani 1 1 d .
C41 C 0.5313(4) 0.7059(2) 0.6380(4) 0.0501(13) Uani 1 1 d .
H41 H 0.5237 0.7110 0.5758 0.060 Uiso 1 1 calc R
N41 N 0.5308(4) 0.65458(18) 0.6675(3) 0.0586(12) Uani 1 1 d .
C42 C 0.5434(12) 0.6438(4) 0.7623(6) 0.192(7) Uani 1 1 d .
H42A H 0.5525 0.6789 0.7938 0.288 Uiso 1 1 calc R
H42B H 0.5964 0.6201 0.7716 0.288 Uiso 1 1 calc R
H42C H 0.4898 0.6252 0.7852 0.288 Uiso 1 1 calc R
C43 C 0.5176(7) 0.6065(3) 0.6072(5) 0.100(3) Uani 1 1 d .
H43A H 0.5142 0.6195 0.5455 0.150 Uiso 1 1 calc R
H43B H 0.4614 0.5875 0.6219 0.150 Uiso 1 1 calc R
H43C H 0.5685 0.5809 0.6143 0.150 Uiso 1 1 calc R
O51 O 0.7022(2) 0.81710(15) 0.5662(2) 0.0493(8) Uiso 1 1 d D
C51A C 0.7380(8) 0.8071(5) 0.4934(7) 0.054(3) Uiso 0.493(13) 1 d PD
N51A N 0.7629(7) 0.7525(4) 0.4690(6) 0.042(3) Uiso 0.493(13) 1 d PD
C52A C 0.8032(11) 0.7500(8) 0.3763(9) 0.089(5) Uiso 0.493(13) 1 d PD
C53A C 0.7551(13) 0.7078(7) 0.5296(12) 0.103(6) Uiso 0.493(13) 1 d PD
C51B C 0.7299(9) 0.7699(5) 0.5379(9) 0.068(4) Uiso 0.507(13) 1 d PD
N51B N 0.7787(8) 0.7716(5) 0.4594(8) 0.063(3) Uiso 0.507(13) 1 d PD
C52B C 0.797(2) 0.7076(8) 0.4372(19) 0.181(12) Uiso 0.507(13) 1 d PD
C53B C 0.799(2) 0.8105(11) 0.3939(18) 0.192(13) Uiso 0.507(13) 1 d PD
O61 O 0.7238(2) 0.90393(15) 0.7134(3) 0.0511(9) Uani 1 1 d .
C61 C 0.8065(4) 0.9032(3) 0.7293(5) 0.075(2) Uani 1 1 d .
H61 H 0.8295 0.8708 0.7572 0.090 Uiso 1 1 calc R
N61 N 0.8656(4) 0.9421(3) 0.7118(4) 0.0725(15) Uani 1 1 d .
C62 C 0.9628(6) 0.9396(4) 0.7353(10) 0.160(6) Uani 1 1 d .
H62A H 0.9919 0.9743 0.7183 0.240 Uiso 1 1 calc R
H62B H 0.9907 0.9087 0.7036 0.240 Uiso 1 1 calc R
H62C H 0.9700 0.9340 0.7995 0.240 Uiso 1 1 calc R
C63 C 0.8392(8) 0.9905(5) 0.6620(10) 0.189(7) Uani 1 1 d .
H63A H 0.8914 1.0151 0.6558 0.284 Uiso 1 1 calc R
H63B H 0.7912 1.0100 0.6933 0.284 Uiso 1 1 calc R
H63C H 0.8171 0.9794 0.6030 0.284 Uiso 1 1 calc R
O71 O 0.7216(6) 1.0518(2) 0.9427(4) 0.112(2) Uani 1 1 d .
H71 H 0.7579 1.0523 0.9858 0.168 Uiso 1 1 calc R
C72 C 0.7223(9) 1.0000(4) 0.9036(6) 0.128(4) Uani 1 1 d .
H72A H 0.7620 1.0022 0.8513 0.154 Uiso 1 1 calc R
H72B H 0.6605 0.9926 0.8807 0.154 Uiso 1 1 calc R
C73 C 0.7511(10) 0.9511(4) 0.9561(7) 0.154(5) Uani 1 1 d .
H73A H 0.7512 0.9183 0.9178 0.232 Uiso 1 1 calc R
H73B H 0.7091 0.9453 1.0049 0.232 Uiso 1 1 calc R
H73C H 0.8120 0.9573 0.9804 0.232 Uiso 1 1 calc R
O1 O 0.7627(4) 0.8679(2) 0.1683(4) 0.111(2) Uani 1 1 d .
O2 O 0.8532(5) 1.0566(3) 0.0907(4) 0.112(2) Uani 1 1 d .
O3 O 0.8822(6) 0.9685(3) 0.4110(5) 0.150(3) Uani 1 1 d .
O4 O 0.8262(6) 0.9724(2) 0.2299(4) 0.119(2) Uani 1 1 d .
O5 O 0.1123(6) 0.9240(3) 0.5127(6) 0.152(3) Uani 1 1 d .
O6 O 0.4565(7) 0.6299(4) -0.0149(5) 0.174(4) Uani 1 1 d .

loop_
_atom_site_aniso_label
_atom_site_aniso_U_11
_atom_site_aniso_U_22
_atom_site_aniso_U_33
_atom_site_aniso_U_23
_atom_site_aniso_U_13
_atom_site_aniso_U_12
W1 0.02564(9) 0.02837(9) 0.02185(9) -0.00058(6) -0.00187(6) -0.00382(6)
C1 0.032(2) 0.033(2) 0.031(2) -0.0008(17) -0.0028(18) -0.0037(18)
N1 0.039(2) 0.043(2) 0.0327(19) -0.0028(16) -0.0051(17) -0.0061(17)
C2 0.042(3) 0.043(3) 0.034(2) -0.002(2) -0.006(2) -0.001(2)
N2 0.051(3) 0.065(3) 0.067(3) -0.016(3) 0.009(2) 0.014(2)
C3 0.043(3) 0.042(3) 0.038(2) 0.006(2) -0.002(2) -0.011(2)
N3 0.060(3) 0.068(3) 0.053(3) 0.022(2) 0.008(2) -0.010(3)
C4 0.041(3) 0.046(3) 0.038(2) 0.007(2) 0.001(2) 0.002(2)
N4 0.069(3) 0.069(3) 0.056(3) 0.026(3) -0.001(2) 0.013(3)
C5 0.030(2) 0.040(2) 0.029(2) -0.0061(18) -0.0014(18) -0.0031(18)
N5 0.032(2) 0.054(2) 0.035(2) -0.0107(18) -0.0015(17) -0.0064(18)
C6 0.033(2) 0.043(3) 0.028(2) -0.0022(18) 0.0027(18) -0.0060(19)
N6 0.058(3) 0.069(3) 0.038(2) -0.013(2) 0.006(2) -0.008(2)
C7 0.052(3) 0.043(3) 0.031(2) 0.0029(19) 0.000(2) 0.006(2)
N7 0.069(3) 0.068(3) 0.059(3) 0.012(3) -0.001(3) 0.027(3)
C8 0.033(2) 0.041(2) 0.036(2) 0.0011(19) 0.0027(19) -0.004(2)
N8 0.049(3) 0.058(3) 0.064(3) 0.002(2) 0.015(2) -0.012(2)
Sm 0.02508(11) 0.02802(11) 0.02364(11) 0.00022(7) -0.00326(8) 0.00036(8)
N11 0.037(2) 0.046(2) 0.0320(19) 0.0061(16) 0.0025(16) 0.0031(17)
N12 0.035(2) 0.0327(19) 0.0367(19) -0.0060(15) -0.0040(16) -0.0003(16)
N13 0.039(2) 0.034(2) 0.038(2) 0.0037(16) -0.0073(17) -0.0027(17)
C11 0.054(3) 0.061(3) 0.042(3) 0.014(2) 0.011(2) 0.009(3)
C12 0.061(4) 0.090(5) 0.043(3) 0.026(3) 0.006(3) 0.010(3)
C13 0.102(6) 0.105(6) 0.036(3) 0.008(3) 0.019(3) 0.002(5)
C14 0.084(4) 0.080(4) 0.035(3) -0.009(3) 0.012(3) 0.001(4)
C15 0.046(3) 0.055(3) 0.029(2) -0.005(2) 0.003(2) -0.001(2)
C16 0.041(3) 0.045(3) 0.039(2) -0.013(2) -0.002(2) 0.001(2)
C17 0.076(4) 0.065(4) 0.050(3) -0.021(3) 0.005(3) 0.013(3)
C18 0.085(5) 0.055(4) 0.077(5) -0.025(3) -0.010(4) 0.029(3)
C19 0.070(4) 0.034(3) 0.062(4) -0.008(2) -0.014(3) 0.012(2)
C20 0.047(3) 0.032(2) 0.046(3) -0.007(2) -0.014(2) 0.002(2)
C21 0.038(2) 0.036(2) 0.045(3) 0.005(2) -0.015(2) -0.0035(19)
C22 0.082(4) 0.034(3) 0.063(4) 0.011(2) -0.016(3) -0.007(3)
C23 0.078(4) 0.050(3) 0.067(4) 0.026(3) -0.017(3) -0.020(3)
C24 0.059(3) 0.059(3) 0.043(3) 0.019(3) -0.001(3) -0.013(3)
C25 0.057(3) 0.052(3) 0.035(2) 0.009(2) 0.001(2) -0.002(3)
O31 0.0306(17) 0.055(2) 0.049(2) -0.0093(16) -0.0022(15) -0.0057(15)
C31 0.035(2) 0.046(3) 0.043(3) -0.002(2) -0.001(2) 0.003(2)
N31 0.030(2) 0.059(3) 0.046(2) 0.000(2) 0.0038(17) -0.0060(19)
C32 0.041(3) 0.086(5) 0.085(5) 0.004(4) -0.002(3) -0.025(3)
C33 0.049(3) 0.080(5) 0.117(6) -0.028(4) 0.019(4) 0.004(3)
O41 0.059(2) 0.0334(17) 0.052(2) 0.0036(15) -0.0117(18) -0.0104(16)
C41 0.052(3) 0.046(3) 0.053(3) 0.010(2) -0.011(3) -0.003(2)
N41 0.082(4) 0.035(2) 0.059(3) 0.008(2) 0.003(3) -0.001(2)
C42 0.43(2) 0.062(5) 0.080(6) 0.031(5) -0.031(10) -0.029(9)
C43 0.159(8) 0.047(4) 0.093(6) -0.016(4) 0.021(6) -0.001(5)
O61 0.0337(18) 0.054(2) 0.065(2) -0.0071(18) -0.0110(16) -0.0067(15)
C61 0.046(3) 0.047(3) 0.132(6) -0.026(4) -0.007(4) -0.006(3)
N61 0.052(3) 0.073(4) 0.093(4) -0.009(3) -0.002(3) -0.023(3)
C62 0.052(5) 0.107(8) 0.321(18) -0.018(10) -0.023(7) -0.020(5)
C63 0.134(9) 0.188(12) 0.243(15) 0.143(12) -0.089(10) -0.089(9)
O71 0.173(7) 0.075(4) 0.088(4) 0.000(3) -0.038(4) 0.018(4)
C72 0.188(11) 0.106(8) 0.089(6) -0.025(6) -0.038(7) -0.004(7)
C73 0.261(16) 0.088(7) 0.114(8) 0.024(6) -0.025(9) 0.018(9)
O1 0.126(5) 0.097(4) 0.111(4) -0.049(3) 0.068(4) -0.053(4)
O2 0.159(6) 0.090(4) 0.088(4) -0.002(3) -0.010(4) -0.039(4)
O3 0.182(8) 0.149(7) 0.119(6) -0.010(5) -0.007(5) 0.037(5)
O4 0.177(7) 0.085(4) 0.093(4) -0.016(3) -0.019(4) -0.018(4)
O5 0.164(7) 0.118(6) 0.176(7) -0.011(5) 0.070(6) 0.031(5)
O6 0.233(10) 0.168(8) 0.121(6) -0.055(5) 0.025(6) -0.020(7)

loop_
_atom_type_symbol
_atom_type_description
_atom_type_scat_dispersion_real
_atom_type_scat_dispersion_imag
_atom_type_scat_source
C C 0.0033 0.0016 'International Tables Vol C Tables 4.2.6.8 and 6.1.1.4'
H H 0.0000 0.0000 'International Tables Vol C Tables 4.2.6.8 and 6.1.1.4'
N N 0.0061 0.0033 'International Tables Vol C Tables 4.2.6.8 and 6.1.1.4'
O O 0.0106 0.0060 'International Tables Vol C Tables 4.2.6.8 and 6.1.1.4'
Sm Sm -0.1638 3.4418 'International Tables Vol C Tables 4.2.6.8 and 6.1.1.4'
W W -0.8490 6.8722 'International Tables Vol C Tables 4.2.6.8 and 6.1.1.4'

loop_
_geom_angle_atom_site_label_1
_geom_angle_atom_site_label_2
_geom_angle_atom_site_label_3
_geom_angle
_geom_angle_site_symmetry_1
_geom_angle_site_symmetry_3
C5 W1 C6 71.45(16) . .
C5 W1 C7 111.43(18) . .
C6 W1 C7 73.83(17) . .
C5 W1 C4 79.93(18) . .
C6 W1 C4 78.92(18) . .
C7 W1 C4 144.57(18) . .
C5 W1 C2 76.98(17) . .
C6 W1 C2 140.19(17) . .
C7 W1 C2 142.07(17) . .
C4 W1 C2 72.14(18) . .
C5 W1 C8 141.65(16) . .
C6 W1 C8 76.12(17) . .
C7 W1 C8 77.60(19) . .
C4 W1 C8 74.18(18) . .
C2 W1 C8 119.63(18) . .
C5 W1 C1 144.20(16) . .
C6 W1 C1 142.56(17) . .
C7 W1 C1 79.29(17) . .
C4 W1 C1 111.67(17) . .
C2 W1 C1 75.09(16) . .
C8 W1 C1 72.98(16) . .
C5 W1 C3 74.16(17) . .
C6 W1 C3 117.68(18) . .
C7 W1 C3 72.76(19) . .
C4 W1 C3 141.49(19) . .
C2 W1 C3 74.58(19) . .
C8 W1 C3 141.08(17) . .
C1 W1 C3 77.15(17) . .
N1 C1 W1 177.6(4) . .
C1 N1 Sm 171.2(4) . .
N2 C2 W1 179.1(5) . .
N3 C3 W1 178.4(5) . .
N4 C4 W1 178.9(5) . .
N5 C5 W1 177.4(4) . .
C5 N5 Sm 169.6(4) . 4_575
N6 C6 W1 177.3(4) . .
N7 C7 W1 179.3(5) . .
N8 C8 W1 178.3(5) . .
O41 Sm O51 88.60(13) . .
O41 Sm O61 140.60(12) . .
O51 Sm O61 76.94(12) . .
O41 Sm O31 76.03(12) . .
O51 Sm O31 138.64(12) . .
O61 Sm O31 136.70(12) . .
O41 Sm N5 70.71(13) . 4_676
O51 Sm N5 71.04(12) . 4_676
O61 Sm N5 69.94(13) . 4_676
O31 Sm N5 134.45(12) . 4_676
O41 Sm N13 145.48(11) . .
O51 Sm N13 81.94(12) . .
O61 Sm N13 69.04(12) . .
O31 Sm N13 89.44(12) . .
N5 Sm N13 134.79(12) 4_676 .
O41 Sm N11 79.85(12) . .
O51 Sm N11 142.51(12) . .
O61 Sm N11 89.66(13) . .
O31 Sm N11 72.77(12) . .
N5 Sm N11 71.48(12) 4_676 .
N13 Sm N11 125.90(12) . .
O41 Sm N1 73.58(12) . .
O51 Sm N1 69.55(12) . .
O61 Sm N1 131.23(12) . .
O31 Sm N1 69.30(12) . .
N5 Sm N1 126.49(13) 4_676 .
N13 Sm N1 72.00(12) . .
N11 Sm N1 137.73(12) . .
O41 Sm N12 132.69(13) . .
O51 Sm N12 138.70(12) . .
O61 Sm N12 70.51(12) . .
O31 Sm N12 66.24(11) . .
N5 Sm N12 118.19(12) 4_676 .
N13 Sm N12 63.24(12) . .
N11 Sm N12 62.81(12) . .
N1 Sm N12 115.33(12) . .
C11 N11 C15 118.1(4) . .
C11 N11 Sm 120.8(3) . .
C15 N11 Sm 121.0(3) . .
C20 N12 C16 119.2(4) . .
C20 N12 Sm 119.8(3) . .
C16 N12 Sm 119.5(3) . .
C25 N13 C21 118.5(4) . .
C25 N13 Sm 119.7(3) . .
C21 N13 Sm 119.8(3) . .
N11 C11 C12 123.2(6) . .
N11 C11 H11 118.4 . .
C12 C11 H11 118.4 . .
C13 C12 C11 118.5(6) . .
C13 C12 H12 120.8 . .
C11 C12 H12 120.8 . .
C14 C13 C12 118.9(6) . .
C14 C13 H13 120.5 . .
C12 C13 H13 120.5 . .
C13 C14 C15 120.2(6) . .
C13 C14 H14 119.9 . .
C15 C14 H14 119.9 . .
N11 C15 C14 121.1(5) . .
N11 C15 C16 116.9(4) . .
C14 C15 C16 121.9(5) . .
N12 C16 C17 120.5(5) . .
N12 C16 C15 117.3(4) . .
C17 C16 C15 122.2(5) . .
C18 C17 C16 119.9(6) . .
C18 C17 H17 120.1 . .
C16 C17 H17 120.1 . .
C19 C18 C17 119.0(6) . .
C19 C18 H18 120.5 . .
C17 C18 H18 120.5 . .
C18 C19 C20 119.7(5) . .
C18 C19 H19 120.2 . .
C20 C19 H19 120.2 . .
N12 C20 C19 121.6(5) . .
N12 C20 C21 116.7(4) . .
C19 C20 C21 121.7(5) . .
N13 C21 C22 120.4(5) . .
N13 C21 C20 117.3(4) . .
C22 C21 C20 122.2(5) . .
C23 C22 C21 120.5(5) . .
C23 C22 H22 119.8 . .
C21 C22 H22 119.8 . .
C22 C23 C24 118.5(5) . .
C22 C23 H23 120.7 . .
C24 C23 H23 120.7 . .
C23 C24 C25 119.0(5) . .
C23 C24 H24 120.5 . .
C25 C24 H24 120.5 . .
N13 C25 C24 123.1(5) . .
N13 C25 H25 118.4 . .
C24 C25 H25 118.4 . .
C31 O31 Sm 136.1(3) . .
O31 C31 N31 124.9(5) . .
O31 C31 H31 117.5 . .
N31 C31 H31 117.5 . .
C31 N31 C33 120.8(5) . .
C31 N31 C32 122.2(5) . .
C33 N31 C32 117.0(5) . .
N31 C32 H32A 109.5 . .
N31 C32 H32B 109.5 . .
H32A C32 H32B 109.5 . .
N31 C32 H32C 109.5 . .
H32A C32 H32C 109.5 . .
H32B C32 H32C 109.5 . .
N31 C33 H33A 109.5 . .
N31 C33 H33B 109.5 . .
H33A C33 H33B 109.5 . .
N31 C33 H33C 109.5 . .
H33A C33 H33C 109.5 . .
H33B C33 H33C 109.5 . .
C41 O41 Sm 141.9(4) . .
O41 C41 N41 126.1(5) . .
O41 C41 H41 117.0 . .
N41 C41 H41 117.0 . .
C41 N41 C42 119.7(6) . .
C41 N41 C43 122.1(5) . .
C42 N41 C43 118.2(6) . .
N41 C42 H42A 109.5 . .
N41 C42 H42B 109.5 . .
H42A C42 H42B 109.5 . .
N41 C42 H42C 109.5 . .
H42A C42 H42C 109.5 . .
H42B C42 H42C 109.5 . .
N41 C43 H43A 109.5 . .
N41 C43 H43B 109.5 . .
H43A C43 H43B 109.5 . .
N41 C43 H43C 109.5 . .
H43A C43 H43C 109.5 . .
H43B C43 H43C 109.5 . .
C51A O51 C51B 52.9(7) . .
C51A O51 Sm 161.3(6) . .
C51B O51 Sm 133.8(6) . .
O51 C51A N51A 121.5(10) . .
C51A N51A C53A 121.1(11) . .
C51A N51A C52A 112.2(10) . .
C53A N51A C52A 126.5(12) . .
O51 C51B N51B 115.3(11) . .
C51B N51B C53B 137.3(17) . .
C51B N51B C52B 104.0(14) . .
C53B N51B C52B 117.6(17) . .
C61 O61 Sm 144.1(4) . .
O61 C61 N61 127.4(7) . .
O61 C61 H61 116.3 . .
N61 C61 H61 116.3 . .
C61 N61 C63 120.6(7) . .
C61 N61 C62 124.8(7) . .
C63 N61 C62 114.5(7) . .
N61 C62 H62A 109.5 . .
N61 C62 H62B 109.5 . .
H62A C62 H62B 109.5 . .
N61 C62 H62C 109.5 . .
H62A C62 H62C 109.5 . .
H62B C62 H62C 109.5 . .
N61 C63 H63A 109.5 . .
N61 C63 H63B 109.5 . .
H63A C63 H63B 109.5 . .
N61 C63 H63C 109.5 . .
H63A C63 H63C 109.5 . .
H63B C63 H63C 109.5 . .
C72 O71 H71 109.5 . .
O71 C72 C73 119.9(8) . .
O71 C72 H72A 107.3 . .
C73 C72 H72A 107.3 . .
O71 C72 H72B 107.3 . .
C73 C72 H72B 107.3 . .
H72A C72 H72B 106.9 . .
C72 C73 H73A 109.5 . .
C72 C73 H73B 109.5 . .
H73A C73 H73B 109.5 . .
C72 C73 H73C 109.5 . .
H73A C73 H73C 109.5 . .
H73B C73 H73C 109.5 . .

loop_
_geom_bond_atom_site_label_1
_geom_bond_atom_site_label_2
_geom_bond_distance
_geom_bond_site_symmetry_2
W1 C5 2.156(4) .
W1 C6 2.162(4) .
W1 C7 2.166(5) .
W1 C4 2.168(5) .
W1 C2 2.168(5) .
W1 C8 2.170(5) .
W1 C1 2.169(4) .
W1 C3 2.172(5) .
C1 N1 1.144(5) .
N1 Sm 2.603(4) .
C2 N2 1.143(6) .
C3 N3 1.138(6) .
C4 N4 1.138(6) .
C5 N5 1.140(6) .
N5 Sm 2.573(4) 4_575
C6 N6 1.147(6) .
C7 N7 1.137(6) .
C8 N8 1.137(6) .
Sm O41 2.403(3) .
Sm O51 2.404(4) .
Sm O61 2.424(3) .
Sm O31 2.433(3) .
Sm N5 2.573(4) 4_676
Sm N13 2.591(4) .
Sm N11 2.600(4) .
Sm N12 2.603(4) .
N11 C11 1.337(6) .
N11 C15 1.341(6) .
N12 C20 1.341(6) .
N12 C16 1.348(6) .
N13 C25 1.334(6) .
N13 C21 1.339(6) .
C11 C12 1.372(7) .
C11 H11 0.9300 .
C12 C13 1.369(10) .
C12 H12 0.9300 .
C13 C14 1.367(9) .
C13 H13 0.9300 .
C14 C15 1.378(7) .
C14 H14 0.9300 .
C15 C16 1.478(7) .
C16 C17 1.399(7) .
C17 C18 1.370(9) .
C17 H17 0.9300 .
C18 C19 1.359(9) .
C18 H18 0.9300 .
C19 C20 1.392(7) .
C19 H19 0.9300 .
C20 C21 1.471(7) .
C21 C22 1.399(7) .
C22 C23 1.364(9) .
C22 H22 0.9300 .
C23 C24 1.365(9) .
C23 H23 0.9300 .
C24 C25 1.377(7) .
C24 H24 0.9300 .
C25 H25 0.9300 .
O31 C31 1.242(6) .
C31 N31 1.299(6) .
C31 H31 0.9300 .
N31 C33 1.444(8) .
N31 C32 1.459(7) .
C32 H32A 0.9600 .
C32 H32B 0.9600 .
C32 H32C 0.9600 .
C33 H33A 0.9600 .
C33 H33B 0.9600 .
C33 H33C 0.9600 .
O41 C41 1.237(6) .
C41 N41 1.291(7) .
C41 H41 0.9300 .
N41 C42 1.431(9) .
N41 C43 1.455(8) .
C42 H42A 0.9600 .
C42 H42B 0.9600 .
C42 H42C 0.9600 .
C43 H43A 0.9600 .
C43 H43B 0.9600 .
C43 H43C 0.9600 .
O51 C51A 1.223(10) .
O51 C51B 1.260(11) .
C51A N51A 1.392(12) .
N51A C53A 1.392(14) .
N51A C52A 1.496(13) .
C51B N51B 1.368(14) .
N51B C53B 1.371(17) .
N51B C52B 1.573(16) .
O61 C61 1.220(7) .
C61 N61 1.288(8) .
C61 H61 0.9300 .
N61 C63 1.410(11) .
N61 C62 1.447(9) .
C62 H62A 0.9600 .
C62 H62B 0.9600 .
C62 H62C 0.9600 .
C63 H63A 0.9600 .
C63 H63B 0.9600 .
C63 H63C 0.9600 .
O71 C72 1.355(10) .
O71 H71 0.8200 .
C72 C73 1.452(13) .
C72 H72A 0.9700 .
C72 H72B 0.9700 .
C73 H73A 0.9600 .
C73 H73B 0.9600 .
C73 H73C 0.9600 .
